data_7111904
loop_
_publ_author_name
'Masahisa Osawa'

_publ_section_title
;
 Highly efficient blue-green delayed fluorescence from copper(I) thiolate
 complexes: luminescence color alteration by orientation change of the
 aryl ring
;
_journal_name_full Chem.Commun.
_journal_page_first 1801
_journal_paper_doi 10.1039/c3cc47871h
_journal_volume 50
_journal_year 2014
_chemical_formula_moiety 'C48 H53 Cu P2 S'
_chemical_formula_sum 'C48 H53 Cu P2 S'
_chemical_formula_weight 787.44
_chemical_name_systematic
; 
 ? 
;
_space_group_IT_number 14
_symmetry_cell_setting monoclinic
_symmetry_space_group_name_Hall '-P 2yn'
_symmetry_space_group_name_H-M 'P 1 21/n 1'
_atom_sites_solution_hydrogens difmap
_atom_sites_solution_primary direct
_atom_sites_solution_secondary difmap
_audit_creation_method SHELXL-97
_cell_angle_alpha 90
_cell_angle_beta 91.5815(6)
_cell_angle_gamma 90
_cell_formula_units_Z 4
_cell_length_a 13.8491(1)
_cell_length_b 21.0479(2)
_cell_length_c 14.1578(1)
_cell_measurement_reflns_used 110446
_cell_measurement_temperature 90
_cell_measurement_theta_max 30.18
_cell_measurement_theta_min 1.73
_cell_volume 4125.35(6)
_computing_cell_refinement HKL2000
_computing_data_collection CrystalClear
_computing_data_reduction HKL2000
_computing_molecular_graphics 'ORTEP-3 for Windows'
_computing_publication_material 'SHELXL-97 (Sheldrick, 2008)'
_computing_structure_refinement 'SHELXL-97 (Sheldrick, 2008)'
_computing_structure_solution 'SHELXS-97 (Sheldrick, 2008)'
_diffrn_ambient_temperature 90
_diffrn_detector_area_resol_mean 7.31
_diffrn_measured_fraction_theta_full 0.995
_diffrn_measured_fraction_theta_max 0.995
_diffrn_measurement_device_type 'Rigaku AFC-8 with Saturn70 CCD'
_diffrn_measurement_method \w-scan
_diffrn_radiation_monochromator confocal
_diffrn_radiation_source 'fine-focus rotating anode'
_diffrn_radiation_type MoK\a
_diffrn_radiation_wavelength 0.71073
_diffrn_reflns_av_R_equivalents 0.0412
_diffrn_reflns_av_sigmaI/netI 0.0249
_diffrn_reflns_limit_h_max 19
_diffrn_reflns_limit_h_min -19
_diffrn_reflns_limit_k_max 29
_diffrn_reflns_limit_k_min -29
_diffrn_reflns_limit_l_max 19
_diffrn_reflns_limit_l_min -19
_diffrn_reflns_number 108726
_diffrn_reflns_theta_full 30.18
_diffrn_reflns_theta_max 30.18
_diffrn_reflns_theta_min 1.73
_diffrn_standards_number 0
_exptl_absorpt_coefficient_mu 0.690
_exptl_absorpt_correction_T_max 0.94075
_exptl_absorpt_correction_T_min 0.89043
_exptl_absorpt_correction_type analytical
_exptl_absorpt_process_details
;
 Analytical Absorption Correction Program
 N. W. Alcock, Cryst. Computing, p271 (1970).
;
_exptl_crystal_colour yellow
_exptl_crystal_density_diffrn 1.268
_exptl_crystal_density_method 'not measured'
_exptl_crystal_description plate
_exptl_crystal_F_000 1664
_exptl_crystal_size_max 0.16
_exptl_crystal_size_mid 0.13
_exptl_crystal_size_min 0.09
_refine_diff_density_max 0.783
_refine_diff_density_min -0.540
_refine_diff_density_rms 0.052
_refine_ls_extinction_method none
_refine_ls_goodness_of_fit_ref 1.043
_refine_ls_hydrogen_treatment constr
_refine_ls_matrix_type full
_refine_ls_number_parameters 502
_refine_ls_number_reflns 12169
_refine_ls_number_restraints 0
_refine_ls_restrained_S_all 1.043
_refine_ls_R_factor_all 0.0366
_refine_ls_R_factor_gt 0.0305
_refine_ls_shift/su_max 0.001
_refine_ls_shift/su_mean 0.000
_refine_ls_structure_factor_coef Fsqd
_refine_ls_weighting_details 'calc w=1/[\s^2^(Fo^2^)+(0.0361P)^2^+1.8395P] where P=(Fo^2^+2Fc^2^)/3'
_refine_ls_weighting_scheme calc
_refine_ls_wR_factor_gt 0.0783
_refine_ls_wR_factor_ref 0.0814
_reflns_number_gt 10618
_reflns_number_total 12169
_reflns_threshold_expression I>2\s(I)
_cod_data_source_file c3cc47871h.txt
_cod_data_source_block iPrCuS
_cod_original_sg_symbol_H-M 'P 21/n'
_cod_database_code 7111904

loop_
_symmetry_equiv_pos_as_xyz
'x, y, z'
'-x+1/2, y+1/2, -z+1/2'
'-x, -y, -z'
'x-1/2, -y-1/2, z-1/2'

loop_
_atom_site_label
_atom_site_type_symbol
_atom_site_fract_x
_atom_site_fract_y
_atom_site_fract_z
_atom_site_U_iso_or_equiv
_atom_site_adp_type
_atom_site_occupancy
_atom_site_symmetry_multiplicity
_atom_site_calc_flag
_atom_site_refinement_flags
Cu1 Cu 0.298060(10) 0.170335(7) 0.738395(10) 0.01685(4) Uani 1 1 d .
S1 S 0.30526(3) 0.265441(16) 0.79758(3) 0.02839(8) Uani 1 1 d .
P1 P 0.38800(2) 0.106434(14) 0.64756(2) 0.01490(6) Uani 1 1 d .
P2 P 0.17949(2) 0.096438(14) 0.72851(2) 0.01544(6) Uani 1 1 d .
C1 C 0.29552(8) 0.06486(5) 0.57652(8) 0.0161(2) Uani 1 1 d .
C2 C 0.31335(9) 0.03991(6) 0.48717(9) 0.0197(2) Uani 1 1 d .
H2 H 0.3747 0.0461 0.4601 0.024 Uiso 1 1 calc R
C3 C 0.24229(9) 0.00618(6) 0.43762(9) 0.0218(2) Uani 1 1 d .
H3 H 0.2548 -0.0103 0.3767 0.026 Uiso 1 1 calc R
C4 C 0.15269(9) -0.00349(6) 0.47732(9) 0.0224(2) Uani 1 1 d .
H4 H 0.1049 -0.0281 0.4447 0.027 Uiso 1 1 calc R
C5 C 0.13322(9) 0.02284(6) 0.56458(9) 0.0206(2) Uani 1 1 d .
H5 H 0.0712 0.0172 0.5904 0.025 Uiso 1 1 calc R
C6 C 0.20358(8) 0.05766(5) 0.61510(8) 0.0161(2) Uani 1 1 d .
C7 C 0.45481(8) 0.04065(6) 0.70468(8) 0.0169(2) Uani 1 1 d .
C8 C 0.50537(9) 0.04885(6) 0.79172(9) 0.0193(2) Uani 1 1 d .
C9 C 0.55628(10) -0.00316(7) 0.82960(10) 0.0267(3) Uani 1 1 d .
H9 H 0.5916 0.0019 0.8876 0.032 Uiso 1 1 calc R
C10 C 0.55670(11) -0.06181(7) 0.78518(10) 0.0288(3) Uani 1 1 d .
H10 H 0.5920 -0.0962 0.8125 0.035 Uiso 1 1 calc R
C11 C 0.50538(10) -0.06997(6) 0.70066(10) 0.0253(3) Uani 1 1 d .
H11 H 0.5044 -0.1102 0.6702 0.030 Uiso 1 1 calc R
C12 C 0.45558(9) -0.01919(6) 0.66088(9) 0.0209(2) Uani 1 1 d .
H12 H 0.4211 -0.0249 0.6026 0.025 Uiso 1 1 calc R
C13 C 0.50903(9) 0.11117(6) 0.84543(9) 0.0221(2) Uani 1 1 d .
H13 H 0.4585 0.1398 0.8170 0.026 Uiso 1 1 calc R
C14 C 0.60739(10) 0.14331(7) 0.83429(10) 0.0280(3) Uani 1 1 d .
H14A H 0.6175 0.1520 0.7673 0.042 Uiso 1 1 calc R
H14B H 0.6586 0.1152 0.8587 0.042 Uiso 1 1 calc R
H14C H 0.6089 0.1833 0.8697 0.042 Uiso 1 1 calc R
C15 C 0.48678(11) 0.10225(8) 0.95016(10) 0.0307(3) Uani 1 1 d .
H15A H 0.4795 0.1439 0.9800 0.046 Uiso 1 1 calc R
H15B H 0.5399 0.0791 0.9817 0.046 Uiso 1 1 calc R
H15C H 0.4267 0.0781 0.9556 0.046 Uiso 1 1 calc R
C16 C 0.47211(8) 0.13949(6) 0.56308(8) 0.0169(2) Uani 1 1 d .
C17 C 0.44315(9) 0.18983(6) 0.50277(8) 0.0189(2) Uani 1 1 d .
C18 C 0.51351(10) 0.21914(6) 0.44878(9) 0.0245(3) Uani 1 1 d .
H18 H 0.4952 0.2533 0.4082 0.029 Uiso 1 1 calc R
C19 C 0.60942(10) 0.19977(7) 0.45276(10) 0.0275(3) Uani 1 1 d .
H19 H 0.6558 0.2209 0.4158 0.033 Uiso 1 1 calc R
C20 C 0.63713(9) 0.14969(7) 0.51062(10) 0.0258(3) Uani 1 1 d .
H20 H 0.7024 0.1357 0.5127 0.031 Uiso 1 1 calc R
C21 C 0.56897(9) 0.11986(6) 0.56574(9) 0.0207(2) Uani 1 1 d .
H21 H 0.5883 0.0857 0.6058 0.025 Uiso 1 1 calc R
C22 C 0.33911(9) 0.21231(6) 0.49162(9) 0.0216(2) Uani 1 1 d .
H22 H 0.2995 0.1873 0.5364 0.026 Uiso 1 1 calc R
C23 C 0.32753(11) 0.28265(6) 0.51578(11) 0.0282(3) Uani 1 1 d .
H23A H 0.3531 0.2905 0.5800 0.042 Uiso 1 1 calc R
H23B H 0.2589 0.2941 0.5120 0.042 Uiso 1 1 calc R
H23C H 0.3632 0.3084 0.4708 0.042 Uiso 1 1 calc R
C24 C 0.29993(11) 0.19899(7) 0.39093(11) 0.0319(3) Uani 1 1 d .
H24A H 0.3067 0.1536 0.3768 0.048 Uiso 1 1 calc R
H24B H 0.3365 0.2239 0.3457 0.048 Uiso 1 1 calc R
H24C H 0.2316 0.2109 0.3861 0.048 Uiso 1 1 calc R
C25 C 0.20048(9) 0.03423(6) 0.81689(9) 0.0186(2) Uani 1 1 d .
C26 C 0.18984(9) 0.04791(6) 0.91363(9) 0.0219(2) Uani 1 1 d .
C27 C 0.21294(11) -0.00013(7) 0.97858(10) 0.0288(3) Uani 1 1 d .
H27 H 0.2070 0.0081 1.0441 0.035 Uiso 1 1 calc R
C28 C 0.24420(12) -0.05936(7) 0.95014(11) 0.0330(3) Uani 1 1 d .
H28 H 0.2592 -0.0910 0.9961 0.040 Uiso 1 1 calc R
C29 C 0.25380(11) -0.07276(7) 0.85516(11) 0.0299(3) Uani 1 1 d .
H29 H 0.2747 -0.1136 0.8355 0.036 Uiso 1 1 calc R
C30 C 0.23250(9) -0.02575(6) 0.78900(10) 0.0222(2) Uani 1 1 d .
H30 H 0.2398 -0.0345 0.7238 0.027 Uiso 1 1 calc R
C31 C 0.15272(10) 0.11119(7) 0.94998(9) 0.0252(3) Uani 1 1 d .
H31 H 0.1372 0.1386 0.8939 0.030 Uiso 1 1 calc R
C32 C 0.22985(11) 0.14551(7) 1.01065(11) 0.0307(3) Uani 1 1 d .
H32A H 0.2034 0.1856 1.0340 0.046 Uiso 1 1 calc R
H32B H 0.2862 0.1544 0.9724 0.046 Uiso 1 1 calc R
H32C H 0.2492 0.1185 1.0643 0.046 Uiso 1 1 calc R
C33 C 0.05950(11) 0.10246(8) 1.00459(11) 0.0349(3) Uani 1 1 d .
H33A H 0.0105 0.0820 0.9637 0.052 Uiso 1 1 calc R
H33B H 0.0358 0.1440 1.0248 0.052 Uiso 1 1 calc R
H33C H 0.0726 0.0758 1.0602 0.052 Uiso 1 1 calc R
C34 C 0.04787(8) 0.10704(6) 0.72337(8) 0.0179(2) Uani 1 1 d .
C35 C 0.00659(9) 0.16015(6) 0.67709(9) 0.0205(2) Uani 1 1 d .
C36 C -0.09428(10) 0.16635(7) 0.67672(11) 0.0281(3) Uani 1 1 d .
H36 H -0.1235 0.2017 0.6455 0.034 Uiso 1 1 calc R
C37 C -0.15228(10) 0.12244(8) 0.72064(11) 0.0308(3) Uani 1 1 d .
H37 H -0.2204 0.1281 0.7198 0.037 Uiso 1 1 calc R
C38 C -0.11127(10) 0.07026(8) 0.76578(10) 0.0285(3) Uani 1 1 d .
H38 H -0.1510 0.0399 0.7957 0.034 Uiso 1 1 calc R
C39 C -0.01157(9) 0.06254(6) 0.76703(9) 0.0226(2) Uani 1 1 d .
H39 H 0.0166 0.0267 0.7978 0.027 Uiso 1 1 calc R
C40 C 0.06543(10) 0.20921(6) 0.62559(10) 0.0246(3) Uani 1 1 d .
H40 H 0.1352 0.1989 0.6376 0.030 Uiso 1 1 calc R
C41 C 0.04831(14) 0.27634(7) 0.66230(12) 0.0372(3) Uani 1 1 d .
H41A H 0.0659 0.2783 0.7298 0.056 Uiso 1 1 calc R
H41B H -0.0200 0.2874 0.6531 0.056 Uiso 1 1 calc R
H41C H 0.0880 0.3065 0.6276 0.056 Uiso 1 1 calc R
C42 C 0.04573(13) 0.20511(8) 0.51897(11) 0.0373(3) Uani 1 1 d .
H42A H 0.0602 0.1621 0.4970 0.056 Uiso 1 1 calc R
H42B H 0.0867 0.2357 0.4867 0.056 Uiso 1 1 calc R
H42C H -0.0223 0.2149 0.5049 0.056 Uiso 1 1 calc R
C43 C 0.41822(10) 0.30252(6) 0.78085(9) 0.0245(3) Uani 1 1 d .
C44 C 0.49411(10) 0.27451(7) 0.73262(10) 0.0257(3) Uani 1 1 d .
H44 H 0.4854 0.2335 0.7056 0.031 Uiso 1 1 calc R
C45 C 0.58192(11) 0.30541(7) 0.72348(11) 0.0307(3) Uani 1 1 d .
H45 H 0.6328 0.2851 0.6915 0.037 Uiso 1 1 calc R
C46 C 0.59579(12) 0.36604(8) 0.76092(12) 0.0354(3) Uani 1 1 d .
H46 H 0.6556 0.3874 0.7545 0.042 Uiso 1 1 calc R
C47 C 0.52087(13) 0.39440(7) 0.80749(12) 0.0368(4) Uani 1 1 d .
H47 H 0.5294 0.4358 0.8330 0.044 Uiso 1 1 calc R
C48 C 0.43325(12) 0.36346(7) 0.81781(11) 0.0320(3) Uani 1 1 d .
H48 H 0.3829 0.3839 0.8504 0.038 Uiso 1 1 calc R

loop_
_atom_site_aniso_label
_atom_site_aniso_U_11
_atom_site_aniso_U_22
_atom_site_aniso_U_33
_atom_site_aniso_U_23
_atom_site_aniso_U_13
_atom_site_aniso_U_12
Cu1 0.01707(7) 0.01519(7) 0.01837(7) -0.00169(5) 0.00173(5) 0.00046(5)
S1 0.02572(16) 0.02266(16) 0.03739(18) -0.01012(13) 0.01192(14) -0.00157(12)
P1 0.01325(13) 0.01535(13) 0.01614(13) -0.00185(10) 0.00111(10) -0.00028(10)
P2 0.01390(13) 0.01519(13) 0.01731(13) 0.00146(10) 0.00165(10) 0.00093(10)
C1 0.0153(5) 0.0156(5) 0.0174(5) -0.0002(4) -0.0008(4) -0.0002(4)
C2 0.0182(5) 0.0211(6) 0.0198(5) -0.0024(4) 0.0014(4) -0.0004(4)
C3 0.0227(6) 0.0226(6) 0.0199(6) -0.0043(5) -0.0024(4) 0.0015(5)
C4 0.0183(6) 0.0217(6) 0.0267(6) -0.0035(5) -0.0059(5) 0.0004(4)
C5 0.0155(5) 0.0210(6) 0.0253(6) -0.0010(5) -0.0010(4) 0.0000(4)
C6 0.0152(5) 0.0154(5) 0.0178(5) 0.0011(4) 0.0000(4) 0.0012(4)
C7 0.0153(5) 0.0174(5) 0.0183(5) -0.0009(4) 0.0021(4) 0.0007(4)
C8 0.0182(5) 0.0202(5) 0.0194(5) -0.0010(4) 0.0000(4) 0.0002(4)
C9 0.0295(7) 0.0261(6) 0.0242(6) 0.0009(5) -0.0061(5) 0.0038(5)
C10 0.0336(7) 0.0209(6) 0.0319(7) 0.0030(5) -0.0033(6) 0.0057(5)
C11 0.0289(7) 0.0173(6) 0.0299(7) -0.0024(5) 0.0019(5) 0.0030(5)
C12 0.0214(6) 0.0197(6) 0.0217(6) -0.0035(4) 0.0003(4) 0.0011(4)
C13 0.0222(6) 0.0233(6) 0.0204(6) -0.0049(5) -0.0036(5) 0.0014(5)
C14 0.0271(7) 0.0286(7) 0.0281(7) -0.0044(5) -0.0018(5) -0.0041(5)
C15 0.0302(7) 0.0385(8) 0.0235(6) -0.0067(6) 0.0014(5) 0.0008(6)
C16 0.0166(5) 0.0172(5) 0.0170(5) -0.0034(4) 0.0029(4) -0.0024(4)
C17 0.0212(6) 0.0170(5) 0.0187(5) -0.0034(4) 0.0027(4) -0.0019(4)
C18 0.0293(7) 0.0205(6) 0.0238(6) -0.0005(5) 0.0062(5) -0.0038(5)
C19 0.0266(6) 0.0282(7) 0.0284(7) -0.0045(5) 0.0120(5) -0.0079(5)
C20 0.0172(6) 0.0308(7) 0.0298(7) -0.0069(5) 0.0068(5) -0.0030(5)
C21 0.0171(5) 0.0229(6) 0.0222(6) -0.0038(5) 0.0026(4) -0.0008(4)
C22 0.0218(6) 0.0196(6) 0.0233(6) 0.0013(5) 0.0008(5) 0.0006(4)
C23 0.0292(7) 0.0219(6) 0.0336(7) -0.0016(5) 0.0000(5) 0.0036(5)
C24 0.0328(7) 0.0322(7) 0.0303(7) -0.0033(6) -0.0072(6) 0.0033(6)
C25 0.0166(5) 0.0180(5) 0.0212(5) 0.0041(4) -0.0004(4) -0.0001(4)
C26 0.0211(6) 0.0233(6) 0.0213(6) 0.0036(5) -0.0007(4) 0.0007(5)
C27 0.0342(7) 0.0298(7) 0.0221(6) 0.0069(5) -0.0044(5) -0.0009(6)
C28 0.0401(8) 0.0238(7) 0.0342(7) 0.0111(6) -0.0120(6) -0.0011(6)
C29 0.0336(7) 0.0181(6) 0.0377(8) 0.0040(5) -0.0078(6) 0.0027(5)
C30 0.0222(6) 0.0183(6) 0.0261(6) 0.0012(5) -0.0013(5) 0.0011(4)
C31 0.0270(6) 0.0289(7) 0.0197(6) 0.0005(5) 0.0016(5) 0.0059(5)
C32 0.0324(7) 0.0302(7) 0.0294(7) -0.0032(6) 0.0006(6) 0.0025(6)
C33 0.0281(7) 0.0497(9) 0.0272(7) -0.0058(6) 0.0039(6) 0.0031(6)
C34 0.0151(5) 0.0213(6) 0.0175(5) -0.0005(4) 0.0018(4) 0.0012(4)
C35 0.0185(5) 0.0216(6) 0.0214(6) -0.0012(4) 0.0006(4) 0.0041(4)
C36 0.0208(6) 0.0299(7) 0.0336(7) -0.0014(6) -0.0017(5) 0.0083(5)
C37 0.0154(6) 0.0437(8) 0.0332(7) -0.0045(6) 0.0021(5) 0.0037(5)
C38 0.0191(6) 0.0408(8) 0.0258(6) 0.0024(6) 0.0037(5) -0.0053(5)
C39 0.0187(6) 0.0276(6) 0.0217(6) 0.0036(5) 0.0012(4) -0.0025(5)
C40 0.0247(6) 0.0207(6) 0.0283(6) 0.0050(5) -0.0016(5) 0.0030(5)
C41 0.0513(10) 0.0227(7) 0.0373(8) -0.0010(6) -0.0056(7) -0.0007(6)
C42 0.0509(10) 0.0333(8) 0.0279(7) 0.0038(6) 0.0058(7) -0.0022(7)
C43 0.0294(7) 0.0210(6) 0.0229(6) 0.0004(5) -0.0016(5) 0.0001(5)
C44 0.0289(7) 0.0245(6) 0.0237(6) -0.0016(5) 0.0021(5) -0.0016(5)
C45 0.0310(7) 0.0315(7) 0.0296(7) 0.0059(6) 0.0003(6) -0.0039(6)
C46 0.0344(8) 0.0336(8) 0.0375(8) 0.0106(6) -0.0101(6) -0.0091(6)
C47 0.0445(9) 0.0230(7) 0.0419(9) 0.0000(6) -0.0151(7) -0.0033(6)
C48 0.0369(8) 0.0237(7) 0.0348(7) -0.0042(6) -0.0063(6) 0.0029(6)

loop_
_atom_type_symbol
_atom_type_description
_atom_type_scat_dispersion_real
_atom_type_scat_dispersion_imag
_atom_type_scat_source
C C 0.0033 0.0016 'International Tables Vol C Tables 4.2.6.8 and 6.1.1.4'
H H 0.0000 0.0000 'International Tables Vol C Tables 4.2.6.8 and 6.1.1.4'
Cu Cu 0.3201 1.2651 'International Tables Vol C Tables 4.2.6.8 and 6.1.1.4'
P P 0.1023 0.0942 'International Tables Vol C Tables 4.2.6.8 and 6.1.1.4'
S S 0.1246 0.1234 'International Tables Vol C Tables 4.2.6.8 and 6.1.1.4'

loop_
_geom_angle_atom_site_label_1
_geom_angle_atom_site_label_2
_geom_angle_atom_site_label_3
_geom_angle
S1 Cu1 P1 138.453(14)
S1 Cu1 P2 133.076(14)
P1 Cu1 P2 88.060(12)
C43 S1 Cu1 112.72(5)
C1 P1 C16 105.74(5)
C1 P1 C7 102.57(5)
C16 P1 C7 104.59(5)
C1 P1 Cu1 102.07(4)
C16 P1 Cu1 121.11(4)
C7 P1 Cu1 118.44(4)
C25 P2 C34 104.66(6)
C25 P2 C6 104.49(6)
C34 P2 C6 102.89(5)
C25 P2 Cu1 110.39(4)
C34 P2 Cu1 129.55(4)
C6 P2 Cu1 102.13(4)
C2 C1 C6 119.67(11)
C2 C1 P1 122.60(9)
C6 C1 P1 117.73(9)
C3 C2 C1 120.60(11)
C3 C2 H2 119.7
C1 C2 H2 119.7
C2 C3 C4 119.90(12)
C2 C3 H3 120.0
C4 C3 H3 120.0
C5 C4 C3 119.92(11)
C5 C4 H4 120.0
C3 C4 H4 120.0
C4 C5 C6 120.97(11)
C4 C5 H5 119.5
C6 C5 H5 119.5
C5 C6 C1 118.85(11)
C5 C6 P2 122.53(9)
C1 C6 P2 118.60(9)
C12 C7 C8 119.07(11)
C12 C7 P1 119.39(9)
C8 C7 P1 121.54(9)
C9 C8 C7 118.11(11)
C9 C8 C13 118.33(11)
C7 C8 C13 123.55(11)
C10 C9 C8 122.06(12)
C10 C9 H9 119.0
C8 C9 H9 119.0
C11 C10 C9 119.61(12)
C11 C10 H10 120.2
C9 C10 H10 120.2
C12 C11 C10 119.59(12)
C12 C11 H11 120.2
C10 C11 H11 120.2
C11 C12 C7 121.54(12)
C11 C12 H12 119.2
C7 C12 H12 119.2
C8 C13 C14 110.34(11)
C8 C13 C15 111.96(11)
C14 C13 C15 110.87(11)
C8 C13 H13 107.8
C14 C13 H13 107.8
C15 C13 H13 107.8
C13 C14 H14A 109.5
C13 C14 H14B 109.5
H14A C14 H14B 109.5
C13 C14 H14C 109.5
H14A C14 H14C 109.5
H14B C14 H14C 109.5
C13 C15 H15A 109.5
C13 C15 H15B 109.5
H15A C15 H15B 109.5
C13 C15 H15C 109.5
H15A C15 H15C 109.5
H15B C15 H15C 109.5
C21 C16 C17 119.51(11)
C21 C16 P1 119.72(9)
C17 C16 P1 120.36(9)
C18 C17 C16 118.11(12)
C18 C17 C22 118.58(12)
C16 C17 C22 123.28(11)
C19 C18 C17 121.89(13)
C19 C18 H18 119.1
C17 C18 H18 119.1
C20 C19 C18 119.81(12)
C20 C19 H19 120.1
C18 C19 H19 120.1
C19 C20 C21 119.67(12)
C19 C20 H20 120.2
C21 C20 H20 120.2
C20 C21 C16 121.00(12)
C20 C21 H21 119.5
C16 C21 H21 119.5
C17 C22 C23 112.52(11)
C17 C22 C24 110.41(11)
C23 C22 C24 110.35(11)
C17 C22 H22 107.8
C23 C22 H22 107.8
C24 C22 H22 107.8
C22 C23 H23A 109.5
C22 C23 H23B 109.5
H23A C23 H23B 109.5
C22 C23 H23C 109.5
H23A C23 H23C 109.5
H23B C23 H23C 109.5
C22 C24 H24A 109.5
C22 C24 H24B 109.5
H24A C24 H24B 109.5
C22 C24 H24C 109.5
H24A C24 H24C 109.5
H24B C24 H24C 109.5
C30 C25 C26 120.04(11)
C30 C25 P2 119.92(10)
C26 C25 P2 119.93(9)
C27 C26 C25 117.55(12)
C27 C26 C31 118.93(12)
C25 C26 C31 123.50(11)
C28 C27 C26 121.89(13)
C28 C27 H27 119.1
C26 C27 H27 119.1
C27 C28 C29 120.39(13)
C27 C28 H28 119.8
C29 C28 H28 119.8
C28 C29 C30 119.06(13)
C28 C29 H29 120.5
C30 C29 H29 120.5
C29 C30 C25 121.06(13)
C29 C30 H30 119.5
C25 C30 H30 119.5
C26 C31 C32 111.42(11)
C26 C31 C33 111.24(12)
C32 C31 C33 110.92(12)
C26 C31 H31 107.7
C32 C31 H31 107.7
C33 C31 H31 107.7
C31 C32 H32A 109.5
C31 C32 H32B 109.5
H32A C32 H32B 109.5
C31 C32 H32C 109.5
H32A C32 H32C 109.5
H32B C32 H32C 109.5
C31 C33 H33A 109.5
C31 C33 H33B 109.5
H33A C33 H33B 109.5
C31 C33 H33C 109.5
H33A C33 H33C 109.5
H33B C33 H33C 109.5
C39 C34 C35 119.97(11)
C39 C34 P2 119.72(9)
C35 C34 P2 120.31(9)
C36 C35 C34 117.82(12)
C36 C35 C40 118.93(12)
C34 C35 C40 123.22(11)
C37 C36 C35 121.78(13)
C37 C36 H36 119.1
C35 C36 H36 119.1
C36 C37 C38 120.10(13)
C36 C37 H37 119.9
C38 C37 H37 119.9
C37 C38 C39 119.56(13)
C37 C38 H38 120.2
C39 C38 H38 120.2
C38 C39 C34 120.76(12)
C38 C39 H39 119.6
C34 C39 H39 119.6
C35 C40 C41 112.11(12)
C35 C40 C42 110.67(12)
C41 C40 C42 111.30(12)
C35 C40 H40 107.5
C41 C40 H40 107.5
C42 C40 H40 107.5
C40 C41 H41A 109.5
C40 C41 H41B 109.5
H41A C41 H41B 109.5
C40 C41 H41C 109.5
H41A C41 H41C 109.5
H41B C41 H41C 109.5
C40 C42 H42A 109.5
C40 C42 H42B 109.5
H42A C42 H42B 109.5
C40 C42 H42C 109.5
H42A C42 H42C 109.5
H42B C42 H42C 109.5
C48 C43 C44 117.57(13)
C48 C43 S1 118.51(11)
C44 C43 S1 123.93(11)
C45 C44 C43 121.33(13)
C45 C44 H44 119.3
C43 C44 H44 119.3
C44 C45 C46 120.38(15)
C44 C45 H45 119.8
C46 C45 H45 119.8
C47 C46 C45 118.70(14)
C47 C46 H46 120.6
C45 C46 H46 120.6
C46 C47 C48 121.20(15)
C46 C47 H47 119.4
C48 C47 H47 119.4
C47 C48 C43 120.82(15)
C47 C48 H48 119.6
C43 C48 H48 119.6

loop_
_geom_bond_atom_site_label_1
_geom_bond_atom_site_label_2
_geom_bond_distance
Cu1 S1 2.1713(4)
Cu1 P1 2.2590(3)
Cu1 P2 2.2633(3)
S1 C43 1.7699(15)
P1 C1 1.8294(12)
P1 C16 1.8298(12)
P1 C7 1.8401(12)
P2 C25 1.8288(12)
P2 C34 1.8358(12)
P2 C6 1.8398(12)
C1 C2 1.3979(16)
C1 C6 1.4075(16)
C2 C3 1.3880(17)
C2 H2 0.9500
C3 C4 1.3913(18)
C3 H3 0.9500
C4 C5 1.3872(18)
C4 H4 0.9500
C5 C6 1.3999(16)
C5 H5 0.9500
C7 C12 1.4041(17)
C7 C8 1.4110(17)
C8 C9 1.4008(18)
C8 C13 1.5163(17)
C9 C10 1.386(2)
C9 H9 0.9500
C10 C11 1.385(2)
C10 H10 0.9500
C11 C12 1.3834(18)
C11 H11 0.9500
C12 H12 0.9500
C13 C14 1.5329(19)
C13 C15 1.5342(19)
C13 H13 1.0000
C14 H14A 0.9800
C14 H14B 0.9800
C14 H14C 0.9800
C15 H15A 0.9800
C15 H15B 0.9800
C15 H15C 0.9800
C16 C21 1.4032(17)
C16 C17 1.4119(17)
C17 C18 1.3984(18)
C17 C22 1.5207(18)
C18 C19 1.389(2)
C18 H18 0.9500
C19 C20 1.383(2)
C19 H19 0.9500
C20 C21 1.3911(18)
C20 H20 0.9500
C21 H21 0.9500
C22 C23 1.5289(18)
C22 C24 1.5370(19)
C22 H22 1.0000
C23 H23A 0.9800
C23 H23B 0.9800
C23 H23C 0.9800
C24 H24A 0.9800
C24 H24B 0.9800
C24 H24C 0.9800
C25 C30 1.3986(17)
C25 C26 1.4114(18)
C26 C27 1.3978(18)
C26 C31 1.5223(19)
C27 C28 1.383(2)
C27 H27 0.9500
C28 C29 1.384(2)
C28 H28 0.9500
C29 C30 1.3886(18)
C29 H29 0.9500
C30 H30 0.9500
C31 C32 1.533(2)
C31 C33 1.534(2)
C31 H31 1.0000
C32 H32A 0.9800
C32 H32B 0.9800
C32 H32C 0.9800
C33 H33A 0.9800
C33 H33B 0.9800
C33 H33C 0.9800
C34 C39 1.4020(17)
C34 C35 1.4090(17)
C35 C36 1.4029(18)
C35 C40 1.5148(19)
C36 C37 1.383(2)
C36 H36 0.9500
C37 C38 1.385(2)
C37 H37 0.9500
C38 C39 1.3899(18)
C38 H38 0.9500
C39 H39 0.9500
C40 C41 1.526(2)
C40 C42 1.529(2)
C40 H40 1.0000
C41 H41A 0.9800
C41 H41B 0.9800
C41 H41C 0.9800
C42 H42A 0.9800
C42 H42B 0.9800
C42 H42C 0.9800
C43 C48 1.3988(19)
C43 C44 1.3992(19)
C44 C45 1.388(2)
C44 H44 0.9500
C45 C46 1.393(2)
C45 H45 0.9500
C46 C47 1.380(3)
C46 H46 0.9500
C47 C48 1.388(2)
C47 H47 0.9500
C48 H48 0.9500

loop_
_geom_torsion_atom_site_label_1
_geom_torsion_atom_site_label_2
_geom_torsion_atom_site_label_3
_geom_torsion_atom_site_label_4
_geom_torsion
P1 Cu1 S1 C43 -7.87(6)
P2 Cu1 S1 C43 -178.00(5)
S1 Cu1 P1 C1 -143.40(4)
P2 Cu1 P1 C1 29.41(4)
S1 Cu1 P1 C16 -26.47(5)
P2 Cu1 P1 C16 146.34(5)
S1 Cu1 P1 C7 104.95(5)
P2 Cu1 P1 C7 -82.24(4)
S1 Cu1 P2 C25 -102.95(5)
P1 Cu1 P2 C25 83.58(4)
S1 Cu1 P2 C34 28.13(6)
P1 Cu1 P2 C34 -145.34(5)
S1 Cu1 P2 C6 146.39(4)
P1 Cu1 P2 C6 -27.08(4)
C16 P1 C1 C2 26.42(12)
C7 P1 C1 C2 -82.91(11)
Cu1 P1 C1 C2 153.95(10)
C16 P1 C1 C6 -154.26(9)
C7 P1 C1 C6 96.41(10)
Cu1 P1 C1 C6 -26.73(10)
C6 C1 C2 C3 -2.29(18)
P1 C1 C2 C3 177.02(10)
C1 C2 C3 C4 -0.57(19)
C2 C3 C4 C5 2.68(19)
C3 C4 C5 C6 -1.92(19)
C4 C5 C6 C1 -0.93(18)
C4 C5 C6 P2 177.22(10)
C2 C1 C6 C5 3.01(17)
P1 C1 C6 C5 -176.34(9)
C2 C1 C6 P2 -175.21(9)
P1 C1 C6 P2 5.44(13)
C25 P2 C6 C5 85.47(11)
C34 P2 C6 C5 -23.64(11)
Cu1 P2 C6 C5 -159.47(9)
C25 P2 C6 C1 -96.38(10)
C34 P2 C6 C1 154.52(9)
Cu1 P2 C6 C1 18.68(10)
C1 P1 C7 C12 25.91(11)
C16 P1 C7 C12 -84.29(10)
Cu1 P1 C7 C12 137.28(9)
C1 P1 C7 C8 -154.03(10)
C16 P1 C7 C8 95.78(10)
Cu1 P1 C7 C8 -42.66(11)
C12 C7 C8 C9 1.48(18)
P1 C7 C8 C9 -178.58(10)
C12 C7 C8 C13 -179.69(12)
P1 C7 C8 C13 0.25(17)
C7 C8 C9 C10 -1.2(2)
C13 C8 C9 C10 179.93(13)
C8 C9 C10 C11 -0.1(2)
C9 C10 C11 C12 1.0(2)
C10 C11 C12 C7 -0.7(2)
C8 C7 C12 C11 -0.58(19)
P1 C7 C12 C11 179.48(10)
C9 C8 C13 C14 74.54(15)
C7 C8 C13 C14 -104.29(14)
C9 C8 C13 C15 -49.46(16)
C7 C8 C13 C15 131.72(13)
C1 P1 C16 C21 -118.10(10)
C7 P1 C16 C21 -10.22(11)
Cu1 P1 C16 C21 126.83(9)
C1 P1 C16 C17 69.31(10)
C7 P1 C16 C17 177.19(9)
Cu1 P1 C16 C17 -45.76(11)
C21 C16 C17 C18 -1.15(17)
P1 C16 C17 C18 171.46(9)
C21 C16 C17 C22 177.01(11)
P1 C16 C17 C22 -10.39(16)
C16 C17 C18 C19 0.44(19)
C22 C17 C18 C19 -177.80(12)
C17 C18 C19 C20 0.7(2)
C18 C19 C20 C21 -1.2(2)
C19 C20 C21 C16 0.5(2)
C17 C16 C21 C20 0.71(18)
P1 C16 C21 C20 -171.94(10)
C18 C17 C22 C23 -59.70(15)
C16 C17 C22 C23 122.15(13)
C18 C17 C22 C24 64.07(15)
C16 C17 C22 C24 -114.08(13)
C34 P2 C25 C30 110.57(10)
C6 P2 C25 C30 2.76(11)
Cu1 P2 C25 C30 -106.36(10)
C34 P2 C25 C26 -73.17(11)
C6 P2 C25 C26 179.02(10)
Cu1 P2 C25 C26 69.90(10)
C30 C25 C26 C27 0.40(19)
P2 C25 C26 C27 -175.86(10)
C30 C25 C26 C31 -178.19(12)
P2 C25 C26 C31 5.56(17)
C25 C26 C27 C28 -0.7(2)
C31 C26 C27 C28 177.99(14)
C26 C27 C28 C29 0.2(2)
C27 C28 C29 C30 0.6(2)
C28 C29 C30 C25 -0.9(2)
C26 C25 C30 C29 0.35(19)
P2 C25 C30 C29 176.61(11)
C27 C26 C31 C32 64.74(17)
C25 C26 C31 C32 -116.69(14)
C27 C26 C31 C33 -59.59(17)
C25 C26 C31 C33 118.98(14)
C25 P2 C34 C39 -12.15(12)
C6 P2 C34 C39 96.82(11)
Cu1 P2 C34 C39 -145.24(9)
C25 P2 C34 C35 166.85(10)
C6 P2 C34 C35 -84.17(11)
Cu1 P2 C34 C35 33.77(12)
C39 C34 C35 C36 0.03(18)
P2 C34 C35 C36 -178.97(10)
C39 C34 C35 C40 -177.97(12)
P2 C34 C35 C40 3.03(17)
C34 C35 C36 C37 0.5(2)
C40 C35 C36 C37 178.57(13)
C35 C36 C37 C38 -0.7(2)
C36 C37 C38 C39 0.3(2)
C37 C38 C39 C34 0.2(2)
C35 C34 C39 C38 -0.36(19)
P2 C34 C39 C38 178.65(11)
C36 C35 C40 C41 57.89(17)
C34 C35 C40 C41 -124.12(14)
C36 C35 C40 C42 -67.02(16)
C34 C35 C40 C42 110.96(14)
Cu1 S1 C43 C48 -178.41(10)
Cu1 S1 C43 C44 1.57(13)
C48 C43 C44 C45 1.4(2)
S1 C43 C44 C45 -178.60(11)
C43 C44 C45 C46 -1.3(2)
C44 C45 C46 C47 0.3(2)
C45 C46 C47 C48 0.4(2)
C46 C47 C48 C43 -0.2(2)
C44 C43 C48 C47 -0.6(2)
S1 C43 C48 C47 179.35(12)
